data_7210010
loop_
_publ_author_name
'Dikundwar, Amol G.'
'Venkateswarlu, Ch.'
'Chandrakala, R. N.'
'Chandrasekaran, Srinivasan'
'Row, Tayur N. Guru'

_publ_section_title
;
 H/F isosteric substitution to attest different equi-energetic molecular
 conformations in crystals
;
_journal_issue 27
_journal_name_full CrystEngComm
_journal_page_first 5403
_journal_paper_doi 10.1039/c3ce40697k
_journal_volume 15
_journal_year 2013
_chemical_compound_source 'see text'
_chemical_formula_moiety 'C20 H8 F6 O6'
_chemical_formula_sum 'C20 H8 F6 O6'
_chemical_formula_weight 458.26
_chemical_name_systematic
;
hexa-2,4-diyne-1,6-diyl bis(2,4,6-trifluorophenylcarbonate)
;
_space_group_IT_number 2
_symmetry_cell_setting triclinic
_symmetry_Int_Tables_number 2
_symmetry_space_group_name_Hall '-P 1'
_symmetry_space_group_name_H-M 'P -1'
_atom_sites_solution_hydrogens geom
_atom_sites_solution_primary direct
_atom_sites_solution_secondary difmap
_cell_angle_alpha 93.426(4)
_cell_angle_beta 98.645(4)
_cell_angle_gamma 109.868(5)
_cell_formula_units_Z 1
_cell_length_a 5.2422(3)
_cell_length_b 7.1560(4)
_cell_length_c 13.2155(7)
_cell_measurement_reflns_used 9493
_cell_measurement_temperature 150(1)
_cell_measurement_theta_max 25.0
_cell_measurement_theta_min 3.0
_cell_volume 457.66(5)
_computing_cell_refinement 'CrysAlisPro CCD (Oxford Diffraction, 2009)'
_computing_data_collection 'CrysAlisPro CCD (Oxford Diffraction, 2009)'
_computing_data_reduction 'CrysAlisPro RED (Oxford Diffraction, 2009)'
_computing_molecular_graphics 'Ortep-3 (Farrugia, 1997) and CAMERON (Watkin et al., 1993)'
_computing_publication_material 'WinGX (Farrugia, 1999)'
_computing_structure_refinement 'SHELXL97 (Sheldrick, 2008)'
_computing_structure_solution 'SHELXS97 (Sheldrick, 2008)'
_diffrn_ambient_temperature 150(1)
_diffrn_measured_fraction_theta_full 0.999
_diffrn_measured_fraction_theta_max 0.999
_diffrn_measurement_device_type 'Oxford Xcalibur,Eos(Nova) CCD detector'
_diffrn_measurement_method 'f\w scans'
_diffrn_radiation_monochromator graphite
_diffrn_radiation_probe x-ray
_diffrn_radiation_source 'Enhance (Mo) X-ray Source'
_diffrn_radiation_type MoK\a
_diffrn_radiation_wavelength 0.71073
_diffrn_reflns_av_R_equivalents 0.0276
_diffrn_reflns_av_sigmaI/netI 0.0157
_diffrn_reflns_limit_h_max 6
_diffrn_reflns_limit_h_min -6
_diffrn_reflns_limit_k_max 8
_diffrn_reflns_limit_k_min -8
_diffrn_reflns_limit_l_max 15
_diffrn_reflns_limit_l_min -15
_diffrn_reflns_number 9493
_diffrn_reflns_reduction_process
;

;
_diffrn_reflns_theta_full 25.00
_diffrn_reflns_theta_max 25.00
_diffrn_reflns_theta_min 3.05
_exptl_absorpt_coefficient_mu 0.161
_exptl_absorpt_correction_T_max 0.9684
_exptl_absorpt_correction_T_min 0.9532
_exptl_absorpt_correction_type multi-scan
_exptl_absorpt_process_details 'CrysAlis RED (Oxford Diffraction,2009)'
_exptl_crystal_colour colorless
_exptl_crystal_density_diffrn 1.663
_exptl_crystal_density_method 'Not Measured'
_exptl_crystal_description block
_exptl_crystal_F_000 230
_exptl_crystal_size_max 0.30
_exptl_crystal_size_mid 0.25
_exptl_crystal_size_min 0.20
_refine_diff_density_max 0.191
_refine_diff_density_min -0.201
_refine_diff_density_rms 0.034
_refine_ls_extinction_method none
_refine_ls_goodness_of_fit_ref 1.028
_refine_ls_hydrogen_treatment constr
_refine_ls_matrix_type full
_refine_ls_number_parameters 145
_refine_ls_number_reflns 1614
_refine_ls_number_restraints 0
_refine_ls_restrained_S_all 1.028
_refine_ls_R_factor_all 0.0317
_refine_ls_R_factor_gt 0.0285
_refine_ls_shift/su_max 0.000
_refine_ls_shift/su_mean 0.000
_refine_ls_structure_factor_coef Fsqd
_refine_ls_weighting_details 'calc w=1/[\s^2^(Fo^2^)+(0.0354P)^2^+0.1619P] where P=(Fo^2^+2Fc^2^)/3'
_refine_ls_weighting_scheme calc
_refine_ls_wR_factor_gt 0.0729
_refine_ls_wR_factor_ref 0.0747
_reflns_number_gt 1454
_reflns_number_total 1614
_reflns_threshold_expression >2sigma(I)
_cod_data_source_file c3ce40697k.txt
_cod_data_source_block aveb246tfp150k
_cod_depositor_comments
;
The following automatic conversions were performed:

'_symmetry_cell_setting' value 'Triclinic' changed to 'triclinic'
according to /home/saulius/struct/CIF-dictionaries/cif_core.dic
dictionary named 'cif_core.dic' version 2.4.2 from 2011-04-26.

Automatic conversion script
Id: cif_fix_values 1891 2012-01-12 08:04:46Z andrius 
;
_cod_database_code 7210010

loop_
_symmetry_equiv_pos_site_id
_symmetry_equiv_pos_as_xyz
1 x,y,z
2 -x,-y,-z

loop_
_atom_site_label
_atom_site_type_symbol
_atom_site_fract_x
_atom_site_fract_y
_atom_site_fract_z
_atom_site_U_iso_or_equiv
_atom_site_adp_type
_atom_site_occupancy
_atom_site_symmetry_multiplicity
_atom_site_calc_flag
_atom_site_refinement_flags
O1 O 0.49204(18) 0.59217(14) 0.14538(7) 0.0252(2) Uani 1 1 d .
O3 O 0.37861(19) 0.39009(15) 0.25854(7) 0.0289(2) Uani 1 1 d .
F1 F 0.06428(18) 0.50106(12) 0.38261(7) 0.0370(2) Uani 1 1 d .
F3 F 0.29178(18) -0.00496(13) 0.22302(6) 0.0371(2) Uani 1 1 d .
F2 F -0.39410(18) -0.16715(13) 0.42595(7) 0.0442(3) Uani 1 1 d .
C5 C 0.1792(3) 0.2505(2) 0.30071(10) 0.0235(3) Uani 1 1 d .
C2 C 0.6736(3) 0.8264(2) 0.03497(10) 0.0252(3) Uani 1 1 d .
C4 C 0.2766(3) 0.47261(19) 0.17963(10) 0.0219(3) Uani 1 1 d .
O2 O 0.03961(19) 0.44189(15) 0.14882(8) 0.0322(3) Uani 1 1 d .
C6 C 0.0229(3) 0.30538(19) 0.36375(10) 0.0252(3) Uani 1 1 d .
C7 C -0.1702(3) 0.1685(2) 0.40723(11) 0.0277(3) Uani 1 1 d .
H7 H -0.2741 0.2076 0.4496 0.033 Uiso 1 1 calc R
C1 C 0.8798(3) 0.9361(2) 0.01254(10) 0.0253(3) Uani 1 1 d .
C10 C 0.1378(3) 0.0497(2) 0.28325(10) 0.0256(3) Uani 1 1 d .
C9 C -0.0521(3) -0.0941(2) 0.32436(11) 0.0286(3) Uani 1 1 d .
H9 H -0.0777 -0.2291 0.3117 0.034 Uiso 1 1 calc R
C8 C -0.2025(3) -0.0287(2) 0.38515(11) 0.0286(3) Uani 1 1 d .
C3 C 0.4172(3) 0.6943(2) 0.06037(10) 0.0241(3) Uani 1 1 d .
H3A H 0.3081 0.7711 0.0803 0.029 Uiso 1 1 calc R
H3B H 0.3097 0.5980 0.0013 0.029 Uiso 1 1 calc R

loop_
_atom_site_aniso_label
_atom_site_aniso_U_11
_atom_site_aniso_U_22
_atom_site_aniso_U_33
_atom_site_aniso_U_23
_atom_site_aniso_U_13
_atom_site_aniso_U_12
O1 0.0222(5) 0.0275(5) 0.0253(5) 0.0096(4) 0.0049(4) 0.0067(4)
O3 0.0222(5) 0.0339(5) 0.0296(5) 0.0146(4) 0.0046(4) 0.0071(4)
F1 0.0459(5) 0.0214(4) 0.0445(5) 0.0025(4) 0.0112(4) 0.0120(4)
F3 0.0400(5) 0.0456(5) 0.0318(5) -0.0016(4) 0.0077(4) 0.0232(4)
F2 0.0363(5) 0.0366(5) 0.0527(6) 0.0175(4) 0.0144(4) -0.0009(4)
C5 0.0206(7) 0.0259(7) 0.0219(7) 0.0080(5) 0.0020(5) 0.0055(5)
C2 0.0301(7) 0.0248(7) 0.0233(7) 0.0065(5) 0.0069(6) 0.0116(6)
C4 0.0235(7) 0.0215(6) 0.0211(7) 0.0035(5) 0.0053(5) 0.0077(5)
O2 0.0218(5) 0.0421(6) 0.0326(6) 0.0150(5) 0.0055(4) 0.0092(4)
C6 0.0287(7) 0.0198(7) 0.0259(7) 0.0027(5) 0.0011(6) 0.0085(6)
C7 0.0263(7) 0.0319(8) 0.0254(7) 0.0042(6) 0.0069(6) 0.0098(6)
C1 0.0287(7) 0.0258(7) 0.0241(7) 0.0077(6) 0.0057(6) 0.0119(6)
C10 0.0280(7) 0.0317(7) 0.0192(7) 0.0014(6) 0.0007(5) 0.0150(6)
C9 0.0321(8) 0.0210(7) 0.0286(7) 0.0026(6) -0.0035(6) 0.0080(6)
C8 0.0240(7) 0.0272(7) 0.0286(7) 0.0099(6) 0.0024(6) 0.0013(6)
C3 0.0249(7) 0.0269(7) 0.0240(7) 0.0077(5) 0.0073(5) 0.0114(6)

loop_
_atom_type_symbol
_atom_type_description
_atom_type_scat_dispersion_real
_atom_type_scat_dispersion_imag
_atom_type_scat_source
O O 0.0106 0.0060 'International Tables Vol C Tables 4.2.6.8 and 6.1.1.4'
F F 0.0171 0.0103 'International Tables Vol C Tables 4.2.6.8 and 6.1.1.4'
H H 0.0000 0.0000 'International Tables Vol C Tables 4.2.6.8 and 6.1.1.4'
C C 0.0033 0.0016 'International Tables Vol C Tables 4.2.6.8 and 6.1.1.4'

loop_
_geom_angle_atom_site_label_1
_geom_angle_atom_site_label_2
_geom_angle_atom_site_label_3
_geom_angle
_geom_angle_site_symmetry_3
C4 O1 C3 113.43(10) .
C4 O3 C5 114.57(10) .
C10 C5 C6 117.37(12) .
C10 C5 O3 120.25(12) .
C6 C5 O3 122.35(12) .
C1 C2 C3 178.46(14) .
O2 C4 O1 127.69(12) .
O2 C4 O3 125.76(12) .
O1 C4 O3 106.55(10) .
F1 C6 C7 119.52(12) .
F1 C6 C5 117.92(12) .
C7 C6 C5 122.56(13) .
C8 C7 C6 116.71(13) .
C8 C7 H7 121.6 .
C6 C7 H7 121.6 .
C2 C1 C1 179.48(19) 2_775
F3 C10 C9 119.42(13) .
F3 C10 C5 117.80(12) .
C9 C10 C5 122.79(13) .
C10 C9 C8 116.58(13) .
C10 C9 H9 121.7 .
C8 C9 H9 121.7 .
F2 C8 C7 117.94(13) .
F2 C8 C9 118.07(13) .
C7 C8 C9 123.99(13) .
O1 C3 C2 106.96(10) .
O1 C3 H3A 110.3 .
C2 C3 H3A 110.3 .
O1 C3 H3B 110.3 .
C2 C3 H3B 110.3 .
H3A C3 H3B 108.6 .

loop_
_geom_bond_atom_site_label_1
_geom_bond_atom_site_label_2
_geom_bond_distance
_geom_bond_site_symmetry_2
O1 C4 1.3249(16) .
O1 C3 1.4529(16) .
O3 C4 1.3573(16) .
O3 C5 1.3902(15) .
F1 C6 1.3437(15) .
F3 C10 1.3446(16) .
F2 C8 1.3534(16) .
C5 C10 1.3784(19) .
C5 C6 1.380(2) .
C2 C1 1.1917(19) .
C2 C3 1.4573(18) .
C4 O2 1.1872(16) .
C6 C7 1.3720(19) .
C7 C8 1.371(2) .
C7 H7 0.9300 .
C1 C1 1.383(3) 2_775
C10 C9 1.371(2) .
C9 C8 1.372(2) .
C9 H9 0.9300 .
C3 H3A 0.9700 .
C3 H3B 0.9700 .

loop_
_geom_torsion_atom_site_label_1
_geom_torsion_atom_site_label_2
_geom_torsion_atom_site_label_3
_geom_torsion_atom_site_label_4
_geom_torsion
C4 O3 C5 C10 107.91(14)
C4 O3 C5 C6 -74.40(16)
C3 O1 C4 O2 0.24(19)
C3 O1 C4 O3 -179.55(10)
C5 O3 C4 O2 3.55(19)
C5 O3 C4 O1 -176.65(10)
C10 C5 C6 F1 179.02(11)
O3 C5 C6 F1 1.26(19)
C10 C5 C6 C7 -0.9(2)
O3 C5 C6 C7 -178.64(12)
F1 C6 C7 C8 -179.92(12)
C5 C6 C7 C8 0.0(2)
C6 C5 C10 F3 -179.14(11)
O3 C5 C10 F3 -1.33(18)
C6 C5 C10 C9 1.0(2)
O3 C5 C10 C9 178.77(11)
F3 C10 C9 C8 179.97(11)
C5 C10 C9 C8 -0.1(2)
C6 C7 C8 F2 -179.16(12)
C6 C7 C8 C9 0.9(2)
C10 C9 C8 F2 179.23(12)
C10 C9 C8 C7 -0.9(2)
C4 O1 C3 C2 177.20(10)
